data_4023125
loop_
_publ_author_name
'David M. Hodgson'
'Philip G. Humphreys'
'Steven M. Miles'
'Christopher A. J. Brierley'
'John G. Ward'

_publ_contact_author 'David Hodgson'
_publ_contact_author_email David.Hodgson@chem.ox.ac.uk
_publ_section_title
;
 Dimerization and Isomerization Reactions of
 \a-Lithiated Terminal Aziridines
;
_journal_name_full 'Journal of Organic Chemistry'
_journal_page_first 10009
_journal_page_last 10021
_journal_paper_doi 10.1021/jo701901t
_journal_volume 72
_journal_year 2007
_chemical_absolute_configuration ad
_chemical_formula_moiety 'C26 H40 N2 O6 S2, C H4 O'
_chemical_formula_sum 'C27 H44 N2 O7 S2'
_chemical_formula_weight 572.79
_chemical_melting_point 472
_space_group_IT_number 19
_symmetry_cell_setting orthorhombic
_symmetry_Int_Tables_number 19
_symmetry_space_group_name_Hall 'P 2ac 2ab'
_symmetry_space_group_name_H-M 'P 21 21 21'
_atom_sites_solution_hydrogens geom
_atom_sites_solution_primary direct
_cell_angle_alpha 90
_cell_angle_beta 90
_cell_angle_gamma 90
_cell_formula_units_Z 4
_cell_length_a 10.2056(2)
_cell_length_b 10.8445(2)
_cell_length_c 27.1210(4)
_cell_measurement_reflns_used 23418
_cell_measurement_temperature 150
_cell_measurement_theta_max 28
_cell_measurement_theta_min 5
_cell_volume 3001.61(9)
_computing_cell_refinement
; 
KappaCCD software 'DENZO' (Otwinowski & Minor, 1996) 
;
_computing_data_collection
; 
KappaCCD software 'Collect' (Nonius, 2000) 
;
_computing_data_reduction
; 
KappaCCD software 'DENZO' (Otwinowski & Minor, 1996) 
;
_computing_publication_material
; 
CRYSTALS (Watkin et al, 2001) 
;
_computing_structure_refinement
; 
CRYSTALS (Watkin et al, 2001) 
;
_computing_structure_solution 'SIR92 (Giacovazzo et al, 1992)'
_diffrn_ambient_temperature 150
_diffrn_measured_fraction_theta_full 0.998
_diffrn_measured_fraction_theta_max 0.998
_diffrn_measurement_device_type
; 
Nonius KappaCCD 
;
_diffrn_measurement_method \w
_diffrn_radiation_monochromator graphite
_diffrn_radiation_type 'Mo K\a'
_diffrn_radiation_wavelength 0.71073
_diffrn_reflns_av_R_equivalents 0.055
_diffrn_reflns_limit_h_max 13
_diffrn_reflns_limit_h_min -13
_diffrn_reflns_limit_k_max 14
_diffrn_reflns_limit_k_min -14
_diffrn_reflns_limit_l_max 35
_diffrn_reflns_limit_l_min -34
_diffrn_reflns_number 23418
_diffrn_reflns_theta_full 27.481
_diffrn_reflns_theta_max 27.481
_diffrn_reflns_theta_min 5.213
_diffrn_standards_decay_% 0.00
_diffrn_standards_interval_count 0
_diffrn_standards_interval_time 0
_diffrn_standards_number 0
_exptl_absorpt_coefficient_mu 0.222
_exptl_absorpt_correction_T_max 0.96
_exptl_absorpt_correction_T_min 0.93
_exptl_absorpt_correction_type multi-scan
_exptl_absorpt_process_details
; 
 Denzo/Scalepack (Otwinowski & Minor, 1996) 
;
_exptl_crystal_colour ' colourless '
_exptl_crystal_density_diffrn 1.267
_exptl_crystal_description ' fragment '
_exptl_crystal_F_000 1232
_exptl_crystal_preparation acetone/methanol
_exptl_crystal_size_max 0.34
_exptl_crystal_size_mid 0.34
_exptl_crystal_size_min 0.20
_exptl_crystal_thermal_history
; 
The material was crystallised at ambient temperature. A suitable crystal 
was cooled rapidly to 150K for single-crystal X-ray diffraction analysis. 
;
_refine_diff_density_max 0.34
_refine_diff_density_min -0.41
_refine_ls_abs_structure_details 'Flack, 2836 Friedel-pairs'
_refine_ls_abs_structure_Flack -0.04(8)
_refine_ls_extinction_method None
_refine_ls_goodness_of_fit_ref 1.0555
_refine_ls_hydrogen_treatment mixed
_refine_ls_matrix_type full
_refine_ls_number_parameters 364
_refine_ls_number_reflns 4260
_refine_ls_number_restraints 10
_refine_ls_R_factor_all 0.0794
_refine_ls_R_factor_gt 0.0386
_refine_ls_shift/su_max 0.023054
_refine_ls_structure_factor_coef F
_refine_ls_weighting_details
;
 Method, part 1, Chebychev polynomial, (Watkin, 1994, Prince, 1982) 
 [weight] = 1.0/[A~0~*T~0~(x)+A~1~*T~1~(x) ... +A~n-1~]*T~n-1~(x)] 
 where A~i~ are the Chebychev coefficients listed below and x= Fcalc/Fmax 
 Method = Robust Weighting (Prince, 1982) 
 W = [weight] * [1-(deltaF/6*sigmaF)^2^]^2^ 
 A~i~ are: 
 0.398 0.113 0.175 
;
_refine_ls_weighting_scheme calc
_refine_ls_wR_factor_all 0.0813
_refine_ls_wR_factor_gt 0.0416
_refine_ls_wR_factor_ref 0.0416
_reflns_limit_h_max 13
_reflns_limit_h_min -13
_reflns_limit_k_max 14
_reflns_limit_k_min 0
_reflns_limit_l_max 35
_reflns_limit_l_min 0
_reflns_number_gt 4260
_reflns_number_total 6659
_reflns_threshold_expression I>3.00u(I)
_cod_data_source_file jo701901t-File007.cif
_cod_data_source_block arc1239
_cod_database_code 4023125

loop_
_symmetry_equiv_pos_as_xyz
x,y,z
x+1/2,-y+1/2,-z
-x,y+1/2,-z+1/2
-x+1/2,-y,z+1/2

loop_
_atom_site_label
_atom_site_type_symbol
_atom_site_fract_x
_atom_site_fract_y
_atom_site_fract_z
_atom_site_U_iso_or_equiv
_atom_site_occupancy
_atom_site_adp_type
_atom_site_refinement_flags_posn
_atom_site_refinement_flags_adp
C1 C 0.4485(3) 0.3094(3) 0.41056(10) 0.0219 1.0000 Uani . .
C2 C 0.3797(3) 0.4056(3) 0.37874(9) 0.0227 1.0000 Uani . .
C3 C 0.4672(3) 0.4417(3) 0.33472(11) 0.0296 1.0000 Uani . .
C4 C 0.4225(3) 0.5550(3) 0.30758(10) 0.0271 1.0000 Uani . .
C5 C 0.3875(4) 0.5509(3) 0.25783(10) 0.0346 1.0000 Uani . .
C6 C 0.3495(4) 0.6565(4) 0.23305(12) 0.0423 1.0000 Uani . .
C7 C 0.3440(4) 0.7678(4) 0.25786(14) 0.0426 1.0000 Uani . .
C8 C 0.3791(4) 0.7734(3) 0.30698(13) 0.0401 1.0000 Uani . .
C9 C 0.4171(3) 0.6682(3) 0.33150(11) 0.0322 1.0000 Uani . .
O1 O 0.4635(2) 0.1994(2) 0.38082(8) 0.0308 1.0000 Uani D U
N1 N 0.2512(2) 0.3639(2) 0.36025(8) 0.0243 1.0000 Uani D U
S1 S 0.11329(7) 0.39315(7) 0.38768(2) 0.0252 1.0000 Uani . .
O2 O 0.0542(2) 0.2783(2) 0.40297(9) 0.0378 1.0000 Uani . .
O3 O 0.13735(19) 0.4861(2) 0.42437(7) 0.0334 1.0000 Uani . .
C10 C 0.0073(3) 0.4561(3) 0.34062(11) 0.0295 1.0000 Uani . .
C11 C -0.1272(3) 0.4727(4) 0.36515(14) 0.0533 1.0000 Uani . .
C12 C 0.0614(3) 0.5800(3) 0.32340(13) 0.0378 1.0000 Uani . .
C13 C -0.0013(4) 0.3656(4) 0.29787(13) 0.0464 1.0000 Uani . .
C14 C 0.3777(3) 0.2772(2) 0.45823(10) 0.0203 1.0000 Uani . .
C15 C 0.3728(2) 0.3828(2) 0.49620(9) 0.0196 1.0000 Uani . .
C16 C 0.2780(3) 0.3480(3) 0.53827(10) 0.0230 1.0000 Uani . .
C17 C 0.2547(3) 0.4527(3) 0.57382(10) 0.0241 1.0000 Uani . .
C18 C 0.3199(3) 0.4596(3) 0.61887(11) 0.0318 1.0000 Uani . .
C19 C 0.3002(4) 0.5601(3) 0.64998(12) 0.0415 1.0000 Uani . .
C20 C 0.2140(4) 0.6521(3) 0.63700(13) 0.0454 1.0000 Uani . .
C21 C 0.1471(3) 0.6458(3) 0.59258(13) 0.0396 1.0000 Uani . .
C22 C 0.1667(3) 0.5469(3) 0.56115(11) 0.0301 1.0000 Uani . .
O4 O 0.4455(2) 0.17363(19) 0.47831(7) 0.0239 1.0000 Uani D U
N2 N 0.5031(2) 0.4088(2) 0.51690(8) 0.0217 1.0000 Uani D U
S2 S 0.60590(7) 0.50788(6) 0.49516(2) 0.0216 1.0000 Uani . .
O5 O 0.7277(2) 0.44570(19) 0.48373(8) 0.0310 1.0000 Uani . .
O6 O 0.5418(2) 0.57342(18) 0.45559(7) 0.0290 1.0000 Uani . .
C23 C 0.6408(3) 0.6148(3) 0.54487(11) 0.0274 1.0000 Uani . .
C24 C 0.7589(3) 0.6917(3) 0.52834(13) 0.0390 1.0000 Uani . .
C25 C 0.5205(4) 0.6960(3) 0.55213(13) 0.0390 1.0000 Uani . .
C26 C 0.6752(3) 0.5413(3) 0.59091(12) 0.0379 1.0000 Uani . .
O7 O 0.2793(3) 0.1256(3) 0.30825(11) 0.0642 1.0000 Uani D U
C27 C 0.2891(5) 0.1529(6) 0.25898(16) 0.0718 1.0000 Uani . .
H1 H 0.497(4) 0.146(3) 0.4003(13) 0.045(8) 1.0000 Uiso D U
H2 H 0.252(4) 0.294(3) 0.3456(12) 0.034(7) 1.0000 Uiso D U
H3 H 0.387(3) 0.130(3) 0.4919(12) 0.032(7) 1.0000 Uiso D U
H4 H 0.537(3) 0.353(3) 0.5324(11) 0.025(7) 1.0000 Uiso D U
H5 H 0.374(4) 0.133(4) 0.3200(17) 0.084(9) 1.0000 Uiso D U
H11 H 0.5343 0.3453 0.4212 0.0262 1.0000 Uiso . .
H21 H 0.3639 0.4786 0.4005 0.0273 1.0000 Uiso . .
H31 H 0.5579 0.4569 0.3473 0.0356 1.0000 Uiso . .
H32 H 0.4685 0.3712 0.3109 0.0356 1.0000 Uiso . .
H51 H 0.3900 0.4704 0.2399 0.0415 1.0000 Uiso . .
H61 H 0.3261 0.6524 0.1973 0.0508 1.0000 Uiso . .
H71 H 0.3147 0.8440 0.2403 0.0511 1.0000 Uiso . .
H81 H 0.3768 0.8541 0.3248 0.0481 1.0000 Uiso . .
H91 H 0.4414 0.6733 0.3672 0.0386 1.0000 Uiso . .
H111 H -0.1904 0.5075 0.3407 0.0639 1.0000 Uiso . .
H112 H -0.1189 0.5303 0.3938 0.0639 1.0000 Uiso . .
H113 H -0.1598 0.3909 0.3770 0.0639 1.0000 Uiso . .
H121 H 0.0029 0.6150 0.2974 0.0454 1.0000 Uiso . .
H122 H 0.0656 0.6382 0.3520 0.0454 1.0000 Uiso . .
H123 H 0.1514 0.5681 0.3096 0.0454 1.0000 Uiso . .
H131 H -0.0599 0.4001 0.2717 0.0557 1.0000 Uiso . .
H132 H -0.0378 0.2855 0.3099 0.0557 1.0000 Uiso . .
H133 H 0.0882 0.3518 0.2839 0.0557 1.0000 Uiso . .
H141 H 0.2837 0.2595 0.4506 0.0244 1.0000 Uiso . .
H151 H 0.3413 0.4586 0.4789 0.0236 1.0000 Uiso . .
H161 H 0.3159 0.2768 0.5569 0.0276 1.0000 Uiso . .
H162 H 0.1922 0.3232 0.5235 0.0276 1.0000 Uiso . .
H181 H 0.3811 0.3921 0.6289 0.0382 1.0000 Uiso . .
H191 H 0.3489 0.5654 0.6819 0.0498 1.0000 Uiso . .
H201 H 0.1997 0.7236 0.6596 0.0545 1.0000 Uiso . .
H211 H 0.0845 0.7128 0.5832 0.0475 1.0000 Uiso . .
H221 H 0.1179 0.5426 0.5292 0.0361 1.0000 Uiso . .
H241 H 0.7820 0.7523 0.5547 0.0468 1.0000 Uiso . .
H242 H 0.8353 0.6360 0.5222 0.0468 1.0000 Uiso . .
H243 H 0.7366 0.7369 0.4973 0.0468 1.0000 Uiso . .
H251 H 0.5373 0.7560 0.5794 0.0469 1.0000 Uiso . .
H252 H 0.4434 0.6433 0.5607 0.0469 1.0000 Uiso . .
H253 H 0.5018 0.7421 0.5210 0.0469 1.0000 Uiso . .
H261 H 0.6947 0.5993 0.6186 0.0455 1.0000 Uiso . .
H262 H 0.7539 0.4890 0.5842 0.0455 1.0000 Uiso . .
H263 H 0.5996 0.4874 0.6001 0.0455 1.0000 Uiso . .
H271 H 0.2004 0.1483 0.2435 0.0862 1.0000 Uiso . .
H272 H 0.3252 0.2380 0.2549 0.0862 1.0000 Uiso . .
H273 H 0.3489 0.0923 0.2427 0.0862 1.0000 Uiso . .

loop_
_atom_site_aniso_label
_atom_site_aniso_U_11
_atom_site_aniso_U_22
_atom_site_aniso_U_33
_atom_site_aniso_U_23
_atom_site_aniso_U_13
_atom_site_aniso_U_12
C1 0.0187(13) 0.0281(15) 0.0187(13) -0.0077(12) -0.0002(11) 0.0021(12)
C2 0.0176(13) 0.0293(14) 0.0212(12) -0.0002(11) 0.0014(11) -0.0001(13)
C3 0.0218(15) 0.0408(18) 0.0263(15) 0.0036(14) 0.0060(12) 0.0018(14)
C4 0.0200(15) 0.0404(17) 0.0208(13) 0.0020(13) 0.0063(11) -0.0075(13)
C5 0.0379(17) 0.0430(18) 0.0229(14) -0.0002(13) 0.0003(14) -0.0047(17)
C6 0.039(2) 0.058(2) 0.0294(16) 0.0109(17) -0.0025(14) -0.0068(17)
C7 0.0343(19) 0.046(2) 0.047(2) 0.0193(18) 0.0058(15) 0.0011(16)
C8 0.0366(18) 0.0364(18) 0.0472(19) 0.0009(15) 0.0160(17) -0.0051(16)
C9 0.0316(18) 0.0404(18) 0.0246(15) 0.0026(13) 0.0024(12) -0.0089(14)
O1 0.0333(12) 0.0355(13) 0.0236(11) -0.0036(10) -0.0001(9) 0.0069(10)
N1 0.0181(11) 0.0309(14) 0.0239(12) -0.0043(11) -0.0003(10) -0.0005(11)
S1 0.0183(3) 0.0335(4) 0.0237(3) 0.0060(3) -0.0011(3) 0.0006(3)
O2 0.0282(11) 0.0421(13) 0.0430(13) 0.0194(11) -0.0015(10) -0.0063(10)
O3 0.0267(11) 0.0465(14) 0.0269(10) -0.0086(10) 0.0006(8) 0.0066(10)
C10 0.0186(14) 0.0399(17) 0.0299(15) 0.0132(14) -0.0052(12) -0.0002(13)
C11 0.0239(17) 0.079(3) 0.057(2) 0.031(2) 0.0012(16) 0.0096(18)
C12 0.0338(18) 0.0372(18) 0.0424(18) 0.0142(15) -0.0001(15) 0.0034(15)
C13 0.047(2) 0.054(2) 0.0383(19) 0.0068(17) -0.0210(16) -0.0101(18)
C14 0.0166(13) 0.0215(13) 0.0228(13) 0.0007(11) -0.0024(12) 0.0011(11)
C15 0.0186(13) 0.0211(12) 0.0193(12) 0.0047(11) -0.0028(11) -0.0006(11)
C16 0.0216(15) 0.0227(14) 0.0246(14) 0.0010(12) 0.0016(12) -0.0017(11)
C17 0.0232(14) 0.0243(14) 0.0248(13) 0.0024(12) 0.0109(12) 0.0003(13)
C18 0.0343(17) 0.0372(18) 0.0241(14) 0.0016(14) 0.0057(13) 0.0023(14)
C19 0.050(2) 0.049(2) 0.0258(16) -0.0040(15) 0.0075(15) -0.0042(18)
C20 0.063(3) 0.0327(19) 0.040(2) -0.0134(16) 0.0178(18) 0.0007(18)
C21 0.043(2) 0.0323(18) 0.0434(19) -0.0003(15) 0.0116(16) 0.0124(15)
C22 0.0318(16) 0.0280(16) 0.0306(16) 0.0027(14) 0.0068(13) 0.0012(13)
O4 0.0196(10) 0.0230(10) 0.0290(10) 0.0024(9) 0.0018(9) 0.0021(9)
N2 0.0206(12) 0.0206(13) 0.0239(12) 0.0054(10) -0.0039(10) -0.0026(10)
S2 0.0189(3) 0.0218(3) 0.0241(3) 0.0025(3) -0.0024(3) -0.0015(3)
O5 0.0227(11) 0.0302(11) 0.0400(12) 0.0028(10) 0.0044(9) 0.0039(9)
O6 0.0307(11) 0.0293(11) 0.0270(10) 0.0097(9) -0.0075(9) -0.0073(9)
C23 0.0278(16) 0.0229(14) 0.0313(14) -0.0039(13) -0.0062(12) -0.0029(13)
C24 0.0312(18) 0.0349(19) 0.051(2) 0.0003(16) -0.0109(15) -0.0117(15)
C25 0.0412(19) 0.0305(17) 0.0454(19) -0.0098(15) -0.0052(16) 0.0038(16)
C26 0.0393(18) 0.043(2) 0.0310(16) 0.0013(15) -0.0116(14) -0.0052(16)
O7 0.068(2) 0.066(2) 0.0583(18) -0.0035(15) -0.0041(15) 0.0010(16)
C27 0.051(3) 0.117(4) 0.047(2) -0.008(3) 0.004(2) 0.019(3)

loop_
_atom_type_symbol
_atom_type_scat_dispersion_real
_atom_type_scat_dispersion_imag
_atom_type_scat_Cromer_Mann_a1
_atom_type_scat_Cromer_Mann_b1
_atom_type_scat_Cromer_Mann_a2
_atom_type_scat_Cromer_Mann_b2
_atom_type_scat_Cromer_Mann_a3
_atom_type_scat_Cromer_Mann_b3
_atom_type_scat_Cromer_Mann_a4
_atom_type_scat_Cromer_Mann_b4
_atom_type_scat_Cromer_Mann_c
_atom_type_scat_source
'C   ' 0.0033 0.0016 2.3100 20.8439 1.0200 10.2075 1.5886 0.5687 0.8650 51.6512 0.2156 International_Tables_Vol_IV_Table_2.2B
'H   ' 0.0000 0.0000 0.4930 10.5109 0.3229 26.1257 0.1402 3.1424 0.0408 57.7998 0.0030 International_Tables_Vol_IV_Table_2.2B
'N   ' 0.0061 0.0033 12.2126 0.0057 3.1322 9.8933 2.0125 28.9975 1.1663 0.5826 -11.5290 International_Tables_Vol_IV_Table_2.2B
'O   ' 0.0106 0.0060 3.0485 13.2771 2.2868 5.7011 1.5463 0.3239 0.8670 32.9089 0.2508 International_Tables_Vol_IV_Table_2.2B
'S   ' 0.1246 0.1234 6.9053 1.4679 5.2034 22.2151 1.4379 0.2536 1.5863 56.1720 0.8669 International_Tables_Vol_IV_Table_2.2B

loop_
_geom_angle_atom_site_label_1
_geom_angle_atom_site_label_2
_geom_angle_atom_site_label_3
_geom_angle
_geom_angle_publ_flag
C2 C1 O1 107.3(2) yes
C2 C1 C14 114.8(2) yes
O1 C1 C14 109.5(2) yes
C2 C1 H11 107.421 no
O1 C1 H11 112.892 no
C14 C1 H11 105.103 no
C1 C2 C3 110.2(2) yes
C1 C2 N1 113.1(2) yes
C3 C2 N1 109.2(2) yes
C1 C2 H21 106.409 no
C3 C2 H21 110.451 no
N1 C2 H21 107.422 no
C2 C3 C4 114.3(2) yes
C2 C3 H31 108.257 no
C4 C3 H31 108.257 no
C2 C3 H32 108.257 no
C4 C3 H32 108.257 no
H31 C3 H32 109.466 no
C3 C4 C5 121.6(3) yes
C3 C4 C9 120.4(2) yes
C5 C4 C9 118.0(3) yes
C4 C5 C6 121.0(3) yes
C4 C5 H51 119.510 no
C6 C5 H51 119.511 no
C5 C6 C7 119.8(3) yes
C5 C6 H61 120.088 no
C7 C6 H61 120.087 no
C6 C7 C8 119.8(3) yes
C6 C7 H71 120.090 no
C8 C7 H71 120.090 no
C7 C8 C9 120.2(3) yes
C7 C8 H81 119.901 no
C9 C8 H81 119.901 no
C4 C9 C8 121.2(3) yes
C4 C9 H91 119.417 no
C8 C9 H91 119.417 no
C1 O1 H1 105(2) no
C2 N1 S1 123.71(19) yes
C2 N1 H2 115(2) no
S1 N1 H2 113(2) no
N1 S1 O2 108.94(14) yes
N1 S1 O3 107.84(12) yes
O2 S1 O3 118.50(14) yes
N1 S1 C10 105.63(13) yes
O2 S1 C10 106.20(14) yes
O3 S1 C10 109.03(14) yes
S1 C10 C11 105.9(2) yes
S1 C10 C12 109.4(2) yes
C11 C10 C12 110.7(3) yes
S1 C10 C13 109.2(2) yes
C11 C10 C13 110.8(3) yes
C12 C10 C13 110.8(3) yes
C10 C11 H111 109.466 no
C10 C11 H112 109.467 no
H111 C11 H112 109.475 no
C10 C11 H113 109.467 no
H111 C11 H113 109.476 no
H112 C11 H113 109.476 no
C10 C12 H121 109.467 no
C10 C12 H122 109.467 no
H121 C12 H122 109.476 no
C10 C12 H123 109.467 no
H121 C12 H123 109.475 no
H122 C12 H123 109.476 no
C10 C13 H131 109.467 no
C10 C13 H132 109.467 no
H131 C13 H132 109.476 no
C10 C13 H133 109.467 no
H131 C13 H133 109.476 no
H132 C13 H133 109.476 no
C1 C14 C15 114.4(2) yes
C1 C14 O4 105.9(2) yes
C15 C14 O4 110.2(2) yes
C1 C14 H141 108.863 no
C15 C14 H141 104.477 no
O4 C14 H141 113.146 no
C14 C15 C16 109.5(2) yes
C14 C15 N2 111.6(2) yes
C16 C15 N2 109.4(2) yes
C14 C15 H151 107.972 no
C16 C15 H151 110.291 no
N2 C15 H151 108.111 no
C15 C16 C17 112.8(2) yes
C15 C16 H161 108.623 no
C17 C16 H161 108.624 no
C15 C16 H162 108.623 no
C17 C16 H162 108.623 no
H161 C16 H162 109.467 no
C16 C17 C18 121.7(3) yes
C16 C17 C22 119.5(3) yes
C18 C17 C22 118.8(3) yes
C17 C18 C19 120.3(3) yes
C17 C18 H181 119.858 no
C19 C18 H181 119.858 no
C18 C19 C20 120.3(3) yes
C18 C19 H191 119.837 no
C20 C19 H191 119.837 no
C19 C20 C21 120.1(3) yes
C19 C20 H201 119.937 no
C21 C20 H201 119.936 no
C20 C21 C22 120.1(3) yes
C20 C21 H211 119.960 no
C22 C21 H211 119.960 no
C17 C22 C21 120.4(3) yes
C17 C22 H221 119.793 no
C21 C22 H221 119.793 no
C14 O4 H3 105(2) no
C15 N2 S2 125.19(19) yes
C15 N2 H4 116(2) no
S2 N2 H4 114(2) no
N2 S2 O5 109.05(13) yes
N2 S2 O6 107.75(12) yes
O5 S2 O6 117.33(13) yes
N2 S2 C23 106.37(13) yes
O5 S2 C23 106.75(13) yes
O6 S2 C23 109.08(13) yes
S2 C23 C24 106.6(2) yes
S2 C23 C25 107.9(2) yes
C24 C23 C25 110.9(3) yes
S2 C23 C26 108.7(2) yes
C24 C23 C26 110.1(3) yes
C25 C23 C26 112.5(3) yes
C23 C24 H241 109.467 no
C23 C24 H242 109.467 no
H241 C24 H242 109.475 no
C23 C24 H243 109.467 no
H241 C24 H243 109.476 no
H242 C24 H243 109.476 no
C23 C25 H251 109.467 no
C23 C25 H252 109.467 no
H251 C25 H252 109.475 no
C23 C25 H253 109.466 no
H251 C25 H253 109.476 no
H252 C25 H253 109.476 no
C23 C26 H261 109.466 no
C23 C26 H262 109.467 no
H261 C26 H262 109.476 no
C23 C26 H263 109.467 no
H261 C26 H263 109.476 no
H262 C26 H263 109.476 no
C27 O7 H5 103(3) no
O7 C27 H271 109.466 no
O7 C27 H272 109.467 no
H271 C27 H272 109.476 no
O7 C27 H273 109.466 no
H271 C27 H273 109.476 no
H272 C27 H273 109.476 no

loop_
_geom_bond_atom_site_label_1
_geom_bond_atom_site_label_2
_geom_bond_distance
_geom_bond_publ_flag
C1 C2 1.525(4) yes
C1 O1 1.448(3) yes
C1 C14 1.522(4) yes
C1 H11 1.000 no
C2 C3 1.541(4) yes
C2 N1 1.475(4) yes
C2 H21 1.000 no
C3 C4 1.503(4) yes
C3 H31 1.000 no
C3 H32 1.000 no
C4 C5 1.396(4) yes
C4 C9 1.389(4) yes
C5 C6 1.384(5) yes
C5 H51 1.000 no
C6 C7 1.382(6) yes
C6 H61 1.000 no
C7 C8 1.381(5) yes
C7 H71 1.000 no
C8 C9 1.376(5) yes
C8 H81 1.000 no
C9 H91 1.000 no
O1 H1 0.86(3) no
N1 S1 1.623(2) yes
N1 H2 0.85(3) no
S1 O2 1.445(2) yes
S1 O3 1.438(2) yes
S1 C10 1.807(3) yes
C10 C11 1.535(5) yes
C10 C12 1.526(5) yes
C10 C13 1.521(5) yes
C11 H111 1.000 no
C11 H112 1.000 no
C11 H113 1.000 no
C12 H121 1.000 no
C12 H122 1.000 no
C12 H123 1.000 no
C13 H131 1.000 no
C13 H132 1.000 no
C13 H133 1.000 no
C14 C15 1.541(4) yes
C14 O4 1.427(3) yes
C14 H141 1.000 no
C15 C16 1.542(4) yes
C15 N2 1.471(3) yes
C15 H151 1.000 no
C16 C17 1.508(4) yes
C16 H161 1.000 no
C16 H162 1.000 no
C17 C18 1.393(4) yes
C17 C22 1.403(4) yes
C18 C19 1.393(5) yes
C18 H181 1.000 no
C19 C20 1.375(5) yes
C19 H191 1.000 no
C20 C21 1.387(5) yes
C20 H201 1.000 no
C21 C22 1.385(5) yes
C21 H211 1.000 no
C22 H221 1.000 no
O4 H3 0.85(3) no
N2 S2 1.613(2) yes
N2 H4 0.82(3) no
S2 O5 1.448(2) yes
S2 O6 1.444(2) yes
S2 C23 1.813(3) yes
C23 C24 1.533(4) yes
C23 C25 1.525(4) yes
C23 C26 1.522(4) yes
C24 H241 1.000 no
C24 H242 1.000 no
C24 H243 1.000 no
C25 H251 1.000 no
C25 H252 1.000 no
C25 H253 1.000 no
C26 H261 1.000 no
C26 H262 1.000 no
C26 H263 1.000 no
O7 C27 1.372(5) yes
O7 H5 1.02(4) no
C27 H271 1.000 no
C27 H272 1.000 no
C27 H273 1.000 no

loop_
_geom_hbond_atom_site_label_D
_geom_hbond_atom_site_label_H
_geom_hbond_atom_site_label_A
_geom_hbond_site_symmetry_A
_geom_hbond_distance_DH
_geom_hbond_distance_HA
_geom_hbond_distance_DA
_geom_hbond_angle_DHA
_geom_hbond_publ_flag
N1 H2 O7 . 0.85(3) 2.11(3) 2.958(4) 173(3) yes
O4 H3 O5 2_456 0.85(3) 1.93(3) 2.771(3) 168(3) yes
N2 H4 O2 2_556 0.82(3) 2.26(3) 3.018(3) 154(3) yes
O7 H5 O1 . 1.02(4) 2.02(4) 2.837(4) 135(4) yes

loop_
_cod_related_entry_id
_cod_related_entry_database
_cod_related_entry_code
1 ChemSpider 30658623
